data_4301430
loop_
_publ_author_name
'Wen-Xiu Ni'
'Mian Li'
'Shun-Ze Zhan'
'Jin-Zhang Hou'
'Dan Li'

_publ_section_title
;
In Situ Immobilization of Metalloligands: A Synthetic Route to Homometallic
Mixed-Valence Coordination Polymers
;
_journal_name_full 'Inorganic Chemistry'
_journal_page_first 1433
_journal_page_last 1441
_journal_paper_doi 10.1021/ic8015244
_journal_volume 48
_journal_year 2009
_chemical_formula_sum 'C24 H18 Cu N8 O2'
_chemical_formula_weight 514.00
_chemical_name_systematic
; 
 ? 
;
_space_group_IT_number 14
_symmetry_cell_setting monoclinic
_symmetry_space_group_name_Hall '-P 2yn'
_symmetry_space_group_name_H-M 'P 1 21/n 1'
_atom_sites_solution_hydrogens geom
_atom_sites_solution_primary direct
_atom_sites_solution_secondary difmap
_audit_creation_method SHELXL-97
_cell_angle_alpha 90.00
_cell_angle_beta 96.747(2)
_cell_angle_gamma 90.00
_cell_formula_units_Z 2
_cell_length_a 7.3626(8)
_cell_length_b 14.2319(15)
_cell_length_c 10.2326(11)
_cell_measurement_reflns_used 2692
_cell_measurement_temperature 293(2)
_cell_measurement_theta_max 27.0
_cell_measurement_theta_min 2.5
_cell_volume 1064.8(2)
_computing_cell_refinement 'Bruker SMART'
_computing_data_collection 'Bruker SMART'
_computing_data_reduction 'Bruker SAINT'
_computing_molecular_graphics 'Bruker SHELXTL'
_computing_publication_material 'Bruker SHELXTL'
_computing_structure_refinement 'SHELXL-97 (Sheldrick, 1997)'
_computing_structure_solution 'SHELXS-97 (Sheldrick, 1990)'
_diffrn_ambient_temperature 293(2)
_diffrn_measured_fraction_theta_full 0.990
_diffrn_measured_fraction_theta_max 0.990
_diffrn_measurement_device_type 'Bruker APEX area-dectector diffractometer'
_diffrn_measurement_method '\f and \w-scan'
_diffrn_radiation_monochromator graphite
_diffrn_radiation_source 'fine-focus sealed tube'
_diffrn_radiation_type MoK\a
_diffrn_radiation_wavelength 0.71073
_diffrn_reflns_av_R_equivalents 0.0219
_diffrn_reflns_av_sigmaI/netI 0.0295
_diffrn_reflns_limit_h_max 9
_diffrn_reflns_limit_h_min -9
_diffrn_reflns_limit_k_max 17
_diffrn_reflns_limit_k_min -18
_diffrn_reflns_limit_l_max 13
_diffrn_reflns_limit_l_min -7
_diffrn_reflns_number 7276
_diffrn_reflns_theta_full 27.99
_diffrn_reflns_theta_max 27.99
_diffrn_reflns_theta_min 2.46
_exptl_absorpt_coefficient_mu 1.069
_exptl_absorpt_correction_T_max 0.8227
_exptl_absorpt_correction_T_min 0.7540
_exptl_absorpt_correction_type multi-scan
_exptl_absorpt_process_details 'SADABS (Sheldrick, 1996)'
_exptl_crystal_colour brown
_exptl_crystal_density_diffrn 1.603
_exptl_crystal_density_meas ?
_exptl_crystal_density_method 'not measured'
_exptl_crystal_description column
_exptl_crystal_F_000 526
_exptl_crystal_size_max 0.28
_exptl_crystal_size_mid 0.19
_exptl_crystal_size_min 0.17
_refine_diff_density_max 0.419
_refine_diff_density_min -0.287
_refine_diff_density_rms 0.068
_refine_ls_extinction_method none
_refine_ls_goodness_of_fit_ref 1.064
_refine_ls_hydrogen_treatment constr
_refine_ls_matrix_type full
_refine_ls_number_parameters 160
_refine_ls_number_reflns 2553
_refine_ls_number_restraints 0
_refine_ls_restrained_S_all 1.064
_refine_ls_R_factor_all 0.0417
_refine_ls_R_factor_gt 0.0364
_refine_ls_shift/su_max 0.000
_refine_ls_shift/su_mean 0.000
_refine_ls_structure_factor_coef Fsqd
_refine_ls_weighting_details 'calc w=1/[\s^2^(Fo^2^)+(0.0531P)^2^+0.3609P] where P=(Fo^2^+2Fc^2^)/3'
_refine_ls_weighting_scheme calc
_refine_ls_wR_factor_gt 0.0945
_refine_ls_wR_factor_ref 0.0980
_reflns_number_gt 2240
_reflns_number_total 2553
_reflns_threshold_expression >2sigma(I)
_cod_data_source_file ic8015244_si_002_2.cif
_cod_data_source_block complex3a
_cod_depositor_comments
;
The following automatic conversions were performed:
'_exptl_absorpt_correction_type' value 'Multi-scan' changed to
'multi-scan' according to
'/home/saulius/struct/CIF-dictionaries/cif_core.dic' dictionary named
'cif_core.dic' version 2.4.1 from 2010-06-29.

Automatic conversion script
Id: cif_fix_enum 1527 2010-12-29 10:47:43Z saulius 

The following automatic conversions were performed:

'_exptl_crystal_density_meas' value 'no' was changed to '?' - the
value is perceived as not measured.

Automatic conversion script
Id: cif_fix_values 3008 2015-01-20 13:52:24Z robertas 
;
_cod_original_sg_symbol_H-M 'P 21/n'
_cod_database_code 4301430

loop_
_symmetry_equiv_pos_as_xyz
'x, y, z'
'-x+1/2, y+1/2, -z+1/2'
'-x, -y, -z'
'x-1/2, -y-1/2, z-1/2'

loop_
_atom_site_label
_atom_site_type_symbol
_atom_site_fract_x
_atom_site_fract_y
_atom_site_fract_z
_atom_site_U_iso_or_equiv
_atom_site_adp_type
_atom_site_occupancy
_atom_site_symmetry_multiplicity
_atom_site_calc_flag
_atom_site_refinement_flags
_atom_site_disorder_assembly
_atom_site_disorder_group
C1 C 0.5530(3) 0.34208(15) 0.9867(2) 0.0388(5) Uani 1 1 d . . .
H1 H 0.5560 0.2959 1.0512 0.047 Uiso 1 1 calc R . .
C2 C 0.3970(3) 0.34945(14) 0.8986(2) 0.0356(4) Uani 1 1 d . . .
H2 H 0.2986 0.3093 0.9044 0.043 Uiso 1 1 calc R . .
C3 C 0.3889(2) 0.41767(12) 0.80093(17) 0.0278(4) Uani 1 1 d . . .
C4 C 0.5401(3) 0.47361(15) 0.7975(2) 0.0394(5) Uani 1 1 d . . .
H4 H 0.5417 0.5196 0.7331 0.047 Uiso 1 1 calc R . .
C5 C 0.6901(3) 0.46106(16) 0.8907(2) 0.0447(5) Uani 1 1 d . . .
H5 H 0.7907 0.5000 0.8869 0.054 Uiso 1 1 calc R . .
C6 C 0.2238(2) 0.43015(12) 0.70184(17) 0.0271(4) Uani 1 1 d . . .
C7 C -0.2032(2) 0.34286(13) 0.60998(18) 0.0289(4) Uani 1 1 d . . .
H7 H -0.2932 0.3593 0.5423 0.035 Uiso 1 1 calc R . .
C8 C -0.2521(2) 0.26433(12) 0.69301(17) 0.0279(4) Uani 1 1 d . . .
C9 C -0.4203(3) 0.22120(14) 0.65907(19) 0.0333(4) Uani 1 1 d . . .
H9 H -0.4948 0.2409 0.5844 0.040 Uiso 1 1 calc R . .
C10 C -0.4778(3) 0.14949(14) 0.7349(2) 0.0346(4) Uani 1 1 d . . .
H10 H -0.5913 0.1223 0.7094 0.041 Uiso 1 1 calc R . .
C11 C -0.2157(3) 0.15712(13) 0.87509(18) 0.0306(4) Uani 1 1 d . . .
H11 H -0.1438 0.1348 0.9494 0.037 Uiso 1 1 calc R . .
C12 C -0.1459(3) 0.22930(13) 0.80541(18) 0.0315(4) Uani 1 1 d . . .
H12 H -0.0307 0.2541 0.8325 0.038 Uiso 1 1 calc R . .
Cu1 Cu 0.0000 0.5000 0.5000 0.02940(13) Uani 1 2 d S . .
N1 N 0.6991(2) 0.39648(13) 0.98565(18) 0.0401(4) Uani 1 1 d . . .
N2 N 0.0856(2) 0.37251(10) 0.71254(15) 0.0279(3) Uani 1 1 d . . .
N3 N -0.0566(2) 0.39231(10) 0.61583(15) 0.0274(3) Uani 1 1 d . . .
N4 N -0.3788(2) 0.11722(11) 0.84328(16) 0.0305(3) Uani 1 1 d . . .
O1 O 0.2302(2) 0.49468(8) 0.61526(15) 0.0316(3) Uani 1 1 d . . .

loop_
_atom_site_aniso_label
_atom_site_aniso_U_11
_atom_site_aniso_U_22
_atom_site_aniso_U_33
_atom_site_aniso_U_23
_atom_site_aniso_U_13
_atom_site_aniso_U_12
C1 0.0399(10) 0.0436(12) 0.0323(10) 0.0096(8) 0.0023(8) 0.0029(9)
C2 0.0343(10) 0.0384(10) 0.0341(10) 0.0086(8) 0.0037(8) -0.0023(8)
C3 0.0326(9) 0.0254(8) 0.0260(8) -0.0004(7) 0.0055(7) 0.0041(7)
C4 0.0416(11) 0.0326(9) 0.0431(12) 0.0097(9) 0.0011(9) -0.0034(8)
C5 0.0380(11) 0.0410(11) 0.0538(14) 0.0033(10) 0.0001(10) -0.0113(9)
C6 0.0309(9) 0.0242(8) 0.0275(9) 0.0005(7) 0.0086(7) 0.0018(7)
C7 0.0294(9) 0.0312(9) 0.0260(9) 0.0043(7) 0.0026(7) 0.0013(7)
C8 0.0339(9) 0.0253(8) 0.0257(9) 0.0018(7) 0.0090(7) 0.0010(7)
C9 0.0334(10) 0.0374(10) 0.0280(9) 0.0049(8) -0.0008(7) -0.0003(8)
C10 0.0305(9) 0.0353(9) 0.0369(10) 0.0010(8) -0.0004(8) -0.0061(7)
C11 0.0332(9) 0.0312(9) 0.0268(9) 0.0049(7) 0.0005(7) -0.0029(7)
C12 0.0312(9) 0.0332(9) 0.0298(9) 0.0033(7) 0.0026(7) -0.0069(7)
Cu1 0.02656(19) 0.02947(19) 0.0316(2) 0.01278(12) 0.00096(13) -0.00225(11)
N1 0.0344(9) 0.0462(10) 0.0381(9) -0.0008(8) -0.0026(7) 0.0017(7)
N2 0.0280(8) 0.0281(7) 0.0271(7) 0.0063(6) 0.0008(6) -0.0008(6)
N3 0.0294(8) 0.0265(7) 0.0267(7) 0.0022(6) 0.0051(6) 0.0012(6)
N4 0.0342(8) 0.0273(7) 0.0303(8) 0.0011(6) 0.0046(6) -0.0033(6)
O1 0.0308(7) 0.0307(7) 0.0330(7) 0.0085(5) 0.0028(6) -0.0017(5)

loop_
_atom_type_symbol
_atom_type_description
_atom_type_scat_dispersion_real
_atom_type_scat_dispersion_imag
_atom_type_scat_source
C C 0.0033 0.0016 'International Tables Vol C Tables 4.2.6.8 and 6.1.1.4'
H H 0.0000 0.0000 'International Tables Vol C Tables 4.2.6.8 and 6.1.1.4'
N N 0.0061 0.0033 'International Tables Vol C Tables 4.2.6.8 and 6.1.1.4'
O O 0.0106 0.0060 'International Tables Vol C Tables 4.2.6.8 and 6.1.1.4'
Cu Cu 0.3201 1.2651 'International Tables Vol C Tables 4.2.6.8 and 6.1.1.4'

loop_
_geom_angle_atom_site_label_1
_geom_angle_atom_site_label_2
_geom_angle_atom_site_label_3
_geom_angle
_geom_angle_site_symmetry_1
_geom_angle_site_symmetry_3
_geom_angle_publ_flag
N1 C1 C2 124.38(19) . . ?
C1 C2 C3 119.06(19) . . ?
C4 C3 C2 117.22(18) . . ?
C4 C3 C6 120.64(16) . . ?
C2 C3 C6 122.14(17) . . ?
C3 C4 C5 119.45(19) . . ?
N1 C5 C4 124.0(2) . . ?
O1 C6 N2 126.41(17) . . ?
O1 C6 C3 117.39(16) . . ?
N2 C6 C3 116.20(15) . . ?
N3 C7 C8 130.52(17) . . ?
C9 C8 C12 116.26(16) . . ?
C9 C8 C7 117.52(16) . . ?
C12 C8 C7 126.21(16) . . ?
C10 C9 C8 120.67(17) . . ?
N4 C10 C9 123.26(18) . . ?
N4 C11 C12 124.68(17) . . ?
C11 C12 C8 118.72(17) . . ?
O1 Cu1 O1 180.0 3_566 . ?
O1 Cu1 N3 80.76(6) 3_566 3_566 ?
O1 Cu1 N3 99.24(6) . 3_566 ?
O1 Cu1 N3 99.24(6) 3_566 . ?
O1 Cu1 N3 80.76(6) . . ?
N3 Cu1 N3 180.00(5) 3_566 . ?
C1 N1 C5 115.91(17) . . ?
C6 N2 N3 109.86(14) . . ?
C7 N3 N2 118.91(15) . . ?
C7 N3 Cu1 128.42(13) . . ?
N2 N3 Cu1 112.67(11) . . ?
C11 N4 C10 116.38(16) . . ?
C6 O1 Cu1 110.27(12) . . ?

loop_
_geom_bond_atom_site_label_1
_geom_bond_atom_site_label_2
_geom_bond_distance
_geom_bond_site_symmetry_2
_geom_bond_publ_flag
C1 N1 1.326(3) . ?
C1 C2 1.378(3) . ?
C2 C3 1.389(3) . ?
C3 C4 1.372(3) . ?
C3 C6 1.499(2) . ?
C4 C5 1.383(3) . ?
C5 N1 1.334(3) . ?
C6 O1 1.281(2) . ?
C6 N2 1.322(2) . ?
C7 N3 1.284(2) . ?
C7 C8 1.474(2) . ?
C8 C9 1.389(3) . ?
C8 C12 1.404(3) . ?
C9 C10 1.379(3) . ?
C10 N4 1.335(2) . ?
C11 N4 1.334(2) . ?
C11 C12 1.384(2) . ?
Cu1 O1 1.9492(15) 3_566 ?
Cu1 O1 1.9492(15) . ?
Cu1 N3 2.0108(15) 3_566 ?
Cu1 N3 2.0108(15) . ?
N2 N3 1.382(2) . ?
